data_4337578
loop_
_publ_author_name
'Ikeda, Mari'
'Ohno, Keiji'
'Kasumi, Yuki'
'Kuwahara, Shunsuke'
'Habata, Yoichi'

_publ_section_title
;
 Construction of an M3L2A6 cage with small windows from a flexible
 tripodal ligand and Cu(hfac)3.
;
_journal_issue 1
_journal_name_full 'Inorganic chemistry'
_journal_page_first 24
_journal_page_last 26
_journal_paper_doi 10.1021/ic402610q
_journal_volume 53
_journal_year 2014
_chemical_formula_sum 'C110 H82 Cu3 F36 N8 O14'
_chemical_formula_weight 2614.46
_chemical_name_systematic
; 
 ? 
;
_space_group_IT_number 14
_symmetry_cell_setting monoclinic
_symmetry_space_group_name_Hall '-P 2ybc'
_symmetry_space_group_name_H-M 'P 1 21/c 1'
_atom_sites_solution_hydrogens geom
_atom_sites_solution_primary direct
_atom_sites_solution_secondary difmap
_audit_creation_method SHELXL-97
_cell_angle_alpha 90.00
_cell_angle_beta 95.1020(10)
_cell_angle_gamma 90.00
_cell_formula_units_Z 4
_cell_length_a 29.2494(19)
_cell_length_b 18.6667(11)
_cell_length_c 20.5349(13)
_cell_measurement_temperature 90
_cell_volume 11167.4(12)
_computing_cell_refinement 'Bruker SMART'
_computing_data_collection 'Bruker SMART'
_computing_data_reduction 'Bruker SAINT'
_computing_molecular_graphics 'Bruker SHELXTL'
_computing_publication_material 'Bruker SHELXTL'
_computing_structure_refinement 'SHELXL-97 (Sheldrick, 1997)'
_computing_structure_solution 'SHELXS-97 (Sheldrick, 1990)'
_diffrn_ambient_temperature 90
_diffrn_detector_area_resol_mean 8.366
_diffrn_measured_fraction_theta_full 0.995
_diffrn_measured_fraction_theta_max 0.995
_diffrn_measurement_device_type 'CCD area detector'
_diffrn_measurement_method 'phi and omega scans'
_diffrn_radiation_monochromator graphite
_diffrn_radiation_source 'fine-focus sealed tube'
_diffrn_radiation_type MoK\a
_diffrn_radiation_wavelength 0.71073
_diffrn_reflns_av_R_equivalents 0.0510
_diffrn_reflns_av_sigmaI/netI 0.0597
_diffrn_reflns_limit_h_max 39
_diffrn_reflns_limit_h_min -38
_diffrn_reflns_limit_k_max 24
_diffrn_reflns_limit_k_min -24
_diffrn_reflns_limit_l_max 11
_diffrn_reflns_limit_l_min -27
_diffrn_reflns_number 82721
_diffrn_reflns_theta_full 28.39
_diffrn_reflns_theta_max 28.39
_diffrn_reflns_theta_min 0.70
_exptl_absorpt_coefficient_mu 0.692
_exptl_absorpt_correction_T_max 0.8422
_exptl_absorpt_correction_T_min 0.8146
_exptl_absorpt_correction_type empirical
_exptl_absorpt_process_details 'SADABS; Sheldrick, 1996'
_exptl_crystal_colour green
_exptl_crystal_density_diffrn 1.555
_exptl_crystal_density_method 'not measured'
_exptl_crystal_description block
_exptl_crystal_F_000 5284
_exptl_crystal_size_max 0.31
_exptl_crystal_size_mid 0.30
_exptl_crystal_size_min 0.26
_refine_diff_density_max 1.265
_refine_diff_density_min -0.816
_refine_diff_density_rms 0.104
_refine_ls_extinction_method none
_refine_ls_goodness_of_fit_ref 1.042
_refine_ls_hydrogen_treatment constr
_refine_ls_matrix_type full
_refine_ls_number_parameters 1568
_refine_ls_number_reflns 27887
_refine_ls_number_restraints 66
_refine_ls_restrained_S_all 1.042
_refine_ls_R_factor_all 0.1012
_refine_ls_R_factor_gt 0.0651
_refine_ls_shift/su_max 0.014
_refine_ls_shift/su_mean 0.000
_refine_ls_structure_factor_coef Fsqd
_refine_ls_weighting_details 'calc w=1/[\s^2^(Fo^2^)+(0.0957P)^2^+11.5931P] where P=(Fo^2^+2Fc^2^)/3'
_refine_ls_weighting_scheme calc
_refine_ls_wR_factor_gt 0.1685
_refine_ls_wR_factor_ref 0.1916
_reflns_number_gt 18775
_reflns_number_total 27887
_reflns_threshold_expression >2sigma(I)
_cod_data_source_file ic402610q_si_002.cif
_cod_data_source_block THF_complex
_cod_depositor_comments
;
The following automatic conversions were performed:

'_symmetry_cell_setting' value 'Monoclinic' changed to 'monoclinic'
according to
/usr/data/users/saulius/automatic-downloads/current/ACS/lib/dictionaries/cif_core.dic
dictionary named 'cif_core.dic' version 2.4.2 from 2011-04-26.

Automatic conversion script
Id: cif_fix_values 2281 2013-09-26 08:29:07Z andrius 
;
_cod_original_sg_symbol_H-M P2(1)/c
_cod_database_code 4337578

loop_
_symmetry_equiv_pos_as_xyz
'x, y, z'
'-x, y+1/2, -z+1/2'
'-x, -y, -z'
'x, -y-1/2, z-1/2'

loop_
_atom_site_label
_atom_site_type_symbol
_atom_site_fract_x
_atom_site_fract_y
_atom_site_fract_z
_atom_site_U_iso_or_equiv
_atom_site_adp_type
_atom_site_occupancy
_atom_site_symmetry_multiplicity
_atom_site_calc_flag
_atom_site_refinement_flags
F8A F 0.4385(7) 0.4179(8) 1.1138(10) 0.112(8) Uani 0.403(14) 1 d PU
F9A F 0.4658(4) 0.3515(6) 1.0489(5) 0.062(3) Uani 0.403(14) 1 d PU
F7A F 0.5005(5) 0.3575(12) 1.1386(9) 0.137(11) Uani 0.403(14) 1 d PU
C1 C 0.34371(12) -0.03169(17) 0.70679(16) 0.0276(7) Uani 1 1 d .
H1A H 0.3658 -0.0387 0.6735 0.033 Uiso 1 1 calc R
H1B H 0.3154 -0.0107 0.6847 0.033 Uiso 1 1 calc R
C2 C 0.33262(11) -0.10309(17) 0.73544(16) 0.0256(7) Uani 1 1 d .
C3 C 0.34335(12) -0.16701(18) 0.70525(16) 0.0289(7) Uani 1 1 d .
H3 H 0.3595 -0.1656 0.6671 0.035 Uiso 1 1 calc R
C4 C 0.33082(12) -0.23251(18) 0.72984(16) 0.0283(7) Uani 1 1 d .
H4 H 0.3385 -0.2754 0.7083 0.034 Uiso 1 1 calc R
C5 C 0.30717(10) -0.23647(16) 0.78566(15) 0.0228(6) Uani 1 1 d .
C6 C 0.29700(11) -0.17245(17) 0.81655(16) 0.0264(7) Uani 1 1 d .
H6 H 0.2812 -0.1738 0.8550 0.032 Uiso 1 1 calc R
C7 C 0.30957(12) -0.10714(17) 0.79195(16) 0.0272(7) Uani 1 1 d .
H7 H 0.3024 -0.0643 0.8139 0.033 Uiso 1 1 calc R
C8 C 0.29267(10) -0.30604(16) 0.81116(15) 0.0222(6) Uani 1 1 d .
C9 C 0.28821(10) -0.31550(16) 0.87729(15) 0.0230(6) Uani 1 1 d .
H9 H 0.2948 -0.2760 0.9058 0.028 Uiso 1 1 calc R
C10 C 0.26614(10) -0.43375(17) 0.86360(16) 0.0246(6) Uani 1 1 d .
H10 H 0.2571 -0.4778 0.8817 0.029 Uiso 1 1 calc R
C11 C 0.26986(11) -0.42912(17) 0.79706(17) 0.0273(7) Uani 1 1 d .
H11 H 0.2636 -0.4697 0.7698 0.033 Uiso 1 1 calc R
C12 C 0.28274(10) -0.36539(17) 0.77061(16) 0.0241(6) Uani 1 1 d .
H12 H 0.2849 -0.3616 0.7248 0.029 Uiso 1 1 calc R
C13 C 0.41132(11) -0.00091(19) 0.77564(16) 0.0285(7) Uani 1 1 d .
H13A H 0.4306 0.0158 0.7414 0.034 Uiso 1 1 calc R
H13B H 0.4140 -0.0537 0.7783 0.034 Uiso 1 1 calc R
C14 C 0.42927(11) 0.03107(17) 0.84025(16) 0.0265(7) Uani 1 1 d .
C15 C 0.47108(15) 0.0629(4) 0.8488(2) 0.0701(17) Uani 1 1 d .
H15 H 0.4884 0.0687 0.8122 0.084 Uiso 1 1 calc R
C16 C 0.48939(15) 0.0874(4) 0.9096(2) 0.0757(19) Uani 1 1 d .
H16 H 0.5188 0.1093 0.9136 0.091 Uiso 1 1 calc R
C17 C 0.46559(11) 0.08049(18) 0.96403(17) 0.0275(7) Uani 1 1 d .
C18 C 0.42279(14) 0.0495(3) 0.9543(2) 0.0522(12) Uani 1 1 d .
H18 H 0.4048 0.0447 0.9905 0.063 Uiso 1 1 calc R
C19 C 0.40529(14) 0.0255(3) 0.8941(2) 0.0522(12) Uani 1 1 d .
H19 H 0.3756 0.0043 0.8897 0.063 Uiso 1 1 calc R
C20 C 0.48503(11) 0.10508(17) 1.02917(17) 0.0268(7) Uani 1 1 d .
C21 C 0.45772(11) 0.10954(19) 1.08090(17) 0.0301(7) Uani 1 1 d .
H21 H 0.4266 0.0947 1.0733 0.036 Uiso 1 1 calc R
C22 C 0.51616(11) 0.15298(18) 1.15229(17) 0.0293(7) Uani 1 1 d .
H22 H 0.5270 0.1694 1.1947 0.035 Uiso 1 1 calc R
C23 C 0.54597(12) 0.1501(2) 1.10469(19) 0.0412(9) Uani 1 1 d .
H23 H 0.5771 0.1643 1.1140 0.049 Uiso 1 1 calc R
C24 C 0.53039(12) 0.1263(2) 1.04281(19) 0.0367(8) Uani 1 1 d .
H24 H 0.5509 0.1244 1.0094 0.044 Uiso 1 1 calc R
C25 C 0.35982(11) 0.09216(17) 0.73258(18) 0.0277(7) Uani 1 1 d .
H25A H 0.3726 0.0948 0.6896 0.033 Uiso 1 1 calc R
H25B H 0.3786 0.1236 0.7633 0.033 Uiso 1 1 calc R
C26 C 0.31106(10) 0.11944(16) 0.72556(17) 0.0254(7) Uani 1 1 d .
C27 C 0.29022(11) 0.13995(18) 0.66490(17) 0.0292(7) Uani 1 1 d .
H27 H 0.3064 0.1344 0.6271 0.035 Uiso 1 1 calc R
C28 C 0.24620(11) 0.16838(19) 0.65867(17) 0.0303(7) Uani 1 1 d .
H28 H 0.2325 0.1814 0.6166 0.036 Uiso 1 1 calc R
C29 C 0.22175(10) 0.17803(16) 0.71341(16) 0.0236(6) Uani 1 1 d .
C30 C 0.24254(11) 0.15598(17) 0.77388(16) 0.0264(7) Uani 1 1 d .
H30 H 0.2264 0.1612 0.8118 0.032 Uiso 1 1 calc R
C31 C 0.28613(11) 0.12675(17) 0.77979(17) 0.0265(7) Uani 1 1 d .
H31 H 0.2992 0.1114 0.8215 0.032 Uiso 1 1 calc R
C32 C 0.17559(11) 0.21196(17) 0.70695(16) 0.0246(6) Uani 1 1 d .
C33 C 0.14351(11) 0.19558(17) 0.75034(17) 0.0276(7) Uani 1 1 d .
H33 H 0.1515 0.1612 0.7836 0.033 Uiso 1 1 calc R
C34 C 0.08986(11) 0.27342(18) 0.70039(17) 0.0294(7) Uani 1 1 d .
H34 H 0.0602 0.2946 0.6982 0.035 Uiso 1 1 calc R
C35 C 0.11949(12) 0.29236(18) 0.65478(18) 0.0318(7) Uani 1 1 d .
H35 H 0.1104 0.3260 0.6214 0.038 Uiso 1 1 calc R
C36 C 0.16273(11) 0.26162(18) 0.65827(17) 0.0289(7) Uani 1 1 d .
H36 H 0.1836 0.2745 0.6274 0.035 Uiso 1 1 calc R
C37 C 0.12502(11) 0.05444(17) 1.27274(17) 0.0284(7) Uani 1 1 d .
H37A H 0.1116 0.0515 1.3152 0.034 Uiso 1 1 calc R
H37B H 0.1059 0.0877 1.2443 0.034 Uiso 1 1 calc R
C38 C 0.17315(11) 0.08351(16) 1.28345(16) 0.0251(6) Uani 1 1 d .
C39 C 0.19196(12) 0.10464(18) 1.34485(17) 0.0299(7) Uani 1 1 d .
H39 H 0.1744 0.0998 1.3814 0.036 Uiso 1 1 calc R
C40 C 0.23609(12) 0.13276(17) 1.35386(17) 0.0285(7) Uani 1 1 d .
H40 H 0.2485 0.1461 1.3964 0.034 Uiso 1 1 calc R
C41 C 0.26219(11) 0.14152(16) 1.30080(16) 0.0242(6) Uani 1 1 d .
C42 C 0.24347(11) 0.12008(17) 1.23912(16) 0.0259(7) Uani 1 1 d .
H42 H 0.2608 0.1254 1.2024 0.031 Uiso 1 1 calc R
C43 C 0.19970(11) 0.09095(18) 1.23093(16) 0.0276(7) Uani 1 1 d .
H43 H 0.1876 0.0758 1.1887 0.033 Uiso 1 1 calc R
C44 C 0.30926(11) 0.17221(17) 1.30970(15) 0.0244(6) Uani 1 1 d .
C45 C 0.34230(11) 0.15166(17) 1.26932(15) 0.0243(6) Uani 1 1 d .
H45 H 0.3343 0.1169 1.2365 0.029 Uiso 1 1 calc R
C46 C 0.39689(12) 0.22606(18) 1.32100(16) 0.0301(7) Uani 1 1 d .
H46 H 0.4272 0.2449 1.3246 0.036 Uiso 1 1 calc R
C47 C 0.36678(12) 0.24859(19) 1.36390(17) 0.0319(7) Uani 1 1 d .
H47 H 0.3763 0.2820 1.3973 0.038 Uiso 1 1 calc R
C48 C 0.32239(12) 0.22239(18) 1.35845(16) 0.0295(7) Uani 1 1 d .
H48 H 0.3010 0.2383 1.3875 0.035 Uiso 1 1 calc R
C49 C 0.14328(12) -0.07085(17) 1.28902(16) 0.0265(7) Uani 1 1 d .
H49A H 0.1197 -0.0835 1.3189 0.032 Uiso 1 1 calc R
H49B H 0.1697 -0.0497 1.3158 0.032 Uiso 1 1 calc R
C50 C 0.15874(11) -0.13807(17) 1.25729(16) 0.0261(7) Uani 1 1 d .
C51 C 0.16101(19) -0.2019(2) 1.2919(2) 0.0545(13) Uani 1 1 d .
H51 H 0.1502 -0.2030 1.3342 0.065 Uiso 1 1 calc R
C52 C 0.17854(19) -0.2639(2) 1.2670(2) 0.0574(13) Uani 1 1 d .
H52 H 0.1804 -0.3062 1.2928 0.069 Uiso 1 1 calc R
C53 C 0.19348(12) -0.26510(17) 1.20449(16) 0.0271(7) Uani 1 1 d .
C54 C 0.19273(12) -0.20055(17) 1.17122(16) 0.0287(7) Uani 1 1 d .
H54 H 0.2042 -0.1988 1.1294 0.034 Uiso 1 1 calc R
C55 C 0.17584(12) -0.13861(18) 1.19682(16) 0.0302(7) Uani 1 1 d .
H55 H 0.1760 -0.0955 1.1723 0.036 Uiso 1 1 calc R
C56 C 0.21079(11) -0.33200(17) 1.17645(16) 0.0257(7) Uani 1 1 d .
C57 C 0.23380(12) -0.33030(18) 1.11997(17) 0.0302(7) Uani 1 1 d .
H57 H 0.2408 -0.2849 1.1023 0.036 Uiso 1 1 calc R
C58 C 0.23893(11) -0.45357(17) 1.11495(16) 0.0262(7) Uani 1 1 d .
H58 H 0.2477 -0.4954 1.0929 0.031 Uiso 1 1 calc R
C59 C 0.21863(12) -0.46032(18) 1.17254(17) 0.0299(7) Uani 1 1 d .
H59 H 0.2147 -0.5062 1.1913 0.036 Uiso 1 1 calc R
C60 C 0.20392(12) -0.39899(17) 1.20295(16) 0.0280(7) Uani 1 1 d .
H60 H 0.1891 -0.4030 1.2421 0.034 Uiso 1 1 calc R
C61 C 0.07703(11) -0.03638(19) 1.21804(17) 0.0307(7) Uani 1 1 d .
H61A H 0.0566 -0.0286 1.2533 0.037 Uiso 1 1 calc R
H61B H 0.0760 -0.0879 1.2067 0.037 Uiso 1 1 calc R
C62 C 0.05943(11) 0.00650(18) 1.15887(16) 0.0287(7) Uani 1 1 d .
C63 C 0.01947(13) 0.0457(2) 1.15849(19) 0.0412(9) Uani 1 1 d .
H63 H 0.0036 0.0473 1.1969 0.049 Uiso 1 1 calc R
C64 C 0.00181(13) 0.0832(2) 1.10304(19) 0.0429(9) Uani 1 1 d .
H64 H -0.0255 0.1105 1.1045 0.051 Uiso 1 1 calc R
C65 C 0.02377(11) 0.08095(18) 1.04564(17) 0.0292(7) Uani 1 1 d .
C66 C 0.06432(12) 0.0424(2) 1.04668(18) 0.0342(8) Uani 1 1 d .
H66 H 0.0804 0.0407 1.0085 0.041 Uiso 1 1 calc R
C67 C 0.08189(12) 0.0064(2) 1.10233(17) 0.0323(8) Uani 1 1 d .
H67 H 0.1100 -0.0189 1.1017 0.039 Uiso 1 1 calc R
C68 C 0.00429(11) 0.11952(18) 0.98615(17) 0.0283(7) Uani 1 1 d .
C69 C 0.03156(11) 0.13644(19) 0.93604(17) 0.0297(7) Uani 1 1 d .
H69 H 0.0628 0.1219 0.9406 0.036 Uiso 1 1 calc R
C70 C -0.02785(11) 0.19330(19) 0.87487(18) 0.0325(8) Uani 1 1 d .
H70 H -0.0388 0.2196 0.8371 0.039 Uiso 1 1 calc R
C71 C -0.05749(11) 0.1778(2) 0.92133(19) 0.0373(8) Uani 1 1 d .
H71 H -0.0887 0.1924 0.9153 0.045 Uiso 1 1 calc R
C72 C -0.04139(12) 0.1406(2) 0.97692(19) 0.0376(8) Uani 1 1 d .
H72 H -0.0617 0.1293 1.0090 0.045 Uiso 1 1 calc R
C73 C 0.51067(15) 0.1000(3) 1.3827(2) 0.0466(10) Uani 1 1 d .
C74 C 0.47885(12) 0.0853(2) 1.32088(17) 0.0345(8) Uani 1 1 d .
C75 C 0.45628(12) 0.0205(2) 1.31624(18) 0.0366(8) Uani 1 1 d .
H75 H 0.4612 -0.0123 1.3516 0.044 Uiso 1 1 calc R
C76 C 0.42636(12) 0.0002(2) 1.26187(18) 0.0343(8) Uani 1 1 d .
C77 C 0.40925(13) -0.0774(2) 1.2607(2) 0.0441(10) Uani 1 1 d .
C78 C 0.45688(17) 0.3579(3) 1.1164(3) 0.0597(13) Uani 1 1 d U
C79 C 0.42860(13) 0.29350(19) 1.1354(2) 0.0355(8) Uani 1 1 d .
C80 C 0.39106(12) 0.27437(19) 1.09153(18) 0.0331(8) Uani 1 1 d .
H80 H 0.3830 0.3050 1.0553 0.040 Uiso 1 1 calc R
C81 C 0.36529(11) 0.21361(18) 1.09824(16) 0.0267(7) Uani 1 1 d .
C82 C 0.32267(13) 0.20279(19) 1.04982(17) 0.0338(8) Uani 1 1 d .
C83 C 0.36578(16) -0.5406(2) 0.9591(3) 0.0531(12) Uani 1 1 d .
C84 C 0.34714(12) -0.4720(2) 0.98915(17) 0.0342(8) Uani 1 1 d .
C85 C 0.37574(12) -0.41155(19) 0.99032(17) 0.0315(7) Uani 1 1 d .
H85 H 0.4061 -0.4170 0.9782 0.038 Uiso 1 1 calc R
C86 C 0.36134(11) -0.3442(2) 1.00850(16) 0.0304(7) Uani 1 1 d .
C87 C 0.39476(12) -0.2816(2) 1.00602(19) 0.0376(8) Uani 1 1 d .
C88 C 0.12655(15) -0.4670(2) 0.98810(18) 0.0413(9) Uani 1 1 d .
C89 C 0.16381(13) -0.4114(2) 0.97981(17) 0.0363(8) Uani 1 1 d .
C90 C 0.15101(13) -0.3391(2) 0.97850(18) 0.0356(8) Uani 1 1 d .
H90 H 0.1196 -0.3277 0.9813 0.043 Uiso 1 1 calc R
C91 C 0.18197(13) -0.2831(2) 0.97331(17) 0.0339(8) Uani 1 1 d .
C92 C 0.16275(13) -0.2073(2) 0.96211(19) 0.0375(8) Uani 1 1 d .
C93 C -0.0226(2) 0.1824(4) 0.6306(3) 0.092(2) Uani 1 1 d .
C94 C 0.00753(14) 0.1546(3) 0.6905(2) 0.0516(11) Uani 1 1 d .
C95 C 0.03256(15) 0.0951(3) 0.6816(2) 0.0522(11) Uani 1 1 d .
H95 H 0.0304 0.0733 0.6397 0.063 Uiso 1 1 calc R
C96 C 0.06105(14) 0.0650(2) 0.7312(2) 0.0460(10) Uani 1 1 d .
C97 C 0.08882(18) -0.0020(3) 0.7160(3) 0.0689(15) Uani 1 1 d .
C98 C 0.0228(2) 0.3939(3) 0.9109(4) 0.088(2) Uani 1 1 d .
C99 C 0.05441(16) 0.3349(2) 0.8918(3) 0.0504(11) Uani 1 1 d .
C100 C 0.09240(17) 0.3142(2) 0.9344(2) 0.0497(11) Uani 1 1 d .
H100 H 0.1001 0.3420 0.9725 0.060 Uiso 1 1 calc R
C101 C 0.11895(13) 0.2551(2) 0.92308(19) 0.0389(9) Uani 1 1 d .
C102 C 0.16288(18) 0.2428(3) 0.9698(2) 0.0570(12) Uani 1 1 d .
C103 C 0.30014(18) 0.8685(3) 0.0576(3) 0.0588(12) Uani 1 1 d .
H10A H 0.2801 0.8667 0.0161 0.071 Uiso 1 1 calc R
H10B H 0.3093 0.8191 0.0703 0.071 Uiso 1 1 calc R
C104 C 0.3414(2) 0.9135(3) 0.0498(4) 0.089(2) Uani 1 1 d .
H10C H 0.3683 0.8951 0.0775 0.107 Uiso 1 1 calc R
H10D H 0.3487 0.9138 0.0037 0.107 Uiso 1 1 calc R
C105 C 0.3295(2) 0.9846(3) 0.0703(3) 0.0652(14) Uani 1 1 d .
H10E H 0.3194 1.0147 0.0320 0.078 Uiso 1 1 calc R
H10F H 0.3561 1.0079 0.0949 0.078 Uiso 1 1 calc R
C106 C 0.29094(17) 0.9739(3) 0.1132(2) 0.0557(12) Uani 1 1 d .
H10G H 0.3015 0.9847 0.1593 0.067 Uiso 1 1 calc R
H10H H 0.2649 1.0059 0.0993 0.067 Uiso 1 1 calc R
C107 C 0.1416(3) -0.0113(5) 0.8934(3) 0.121(3) Uani 1 1 d .
H10I H 0.1158 0.0208 0.8786 0.145 Uiso 1 1 calc R
H10J H 0.1379 -0.0568 0.8688 0.145 Uiso 1 1 calc R
C108 C 0.1858(5) 0.0226(7) 0.8822(5) 0.217(8) Uani 1 1 d .
H10K H 0.1992 -0.0021 0.8458 0.260 Uiso 1 1 calc R
H10L H 0.1804 0.0733 0.8694 0.260 Uiso 1 1 calc R
C109 C 0.2168(3) 0.0199(6) 0.9381(5) 0.143(4) Uani 1 1 d .
H10M H 0.2321 0.0667 0.9465 0.171 Uiso 1 1 calc R
H10N H 0.2405 -0.0174 0.9339 0.171 Uiso 1 1 calc R
C110 C 0.1860(3) 0.0009(4) 0.9926(4) 0.103(3) Uani 1 1 d .
H11A H 0.2007 -0.0369 1.0211 0.123 Uiso 1 1 calc R
H11B H 0.1813 0.0436 1.0197 0.123 Uiso 1 1 calc R
Cu1 Cu 0.427722(13) 0.15089(2) 1.207421(19) 0.02627(10) Uani 1 1 d .
Cu2 Cu 0.263700(13) -0.38249(2) 0.997518(19) 0.02337(10) Uani 1 1 d .
Cu3 Cu 0.058317(13) 0.19855(2) 0.81391(2) 0.02824(11) Uani 1 1 d .
F1 F 0.49672(10) 0.15856(16) 1.41266(13) 0.0664(8) Uani 1 1 d .
F2 F 0.55325(9) 0.11187(18) 1.36793(15) 0.0693(8) Uani 1 1 d .
F3 F 0.51212(10) 0.04761(16) 1.42675(13) 0.0661(8) Uani 1 1 d .
F4 F 0.40137(12) -0.10220(16) 1.31879(14) 0.0709(8) Uani 1 1 d .
F5 F 0.43943(11) -0.12094(16) 1.23757(19) 0.0822(10) Uani 1 1 d .
F6 F 0.37095(10) -0.08685(19) 1.22258(18) 0.0891(12) Uani 1 1 d .
F7 F 0.4737(3) 0.3902(3) 1.1748(4) 0.068(2) Uani 0.597(14) 1 d PU
F8 F 0.4291(4) 0.4115(6) 1.0942(4) 0.081(3) Uani 0.597(14) 1 d PU
F9 F 0.4876(5) 0.3431(6) 1.0856(10) 0.157(7) Uani 0.597(14) 1 d PU
F10 F 0.30727(8) 0.26306(12) 1.02075(11) 0.0453(6) Uani 1 1 d .
F11 F 0.33201(9) 0.15772(13) 1.00207(12) 0.0505(6) Uani 1 1 d .
F12 F 0.28805(8) 0.17495(14) 1.07897(12) 0.0480(6) Uani 1 1 d .
F13 F 0.35055(11) -0.59990(16) 0.9835(2) 0.1018(14) Uani 1 1 d .
F14 F 0.35165(11) -0.54295(15) 0.89443(16) 0.0758(10) Uani 1 1 d .
F15 F 0.41110(8) -0.54427(13) 0.96292(13) 0.0525(6) Uani 1 1 d .
F16 F 0.43483(7) -0.29884(13) 0.98448(13) 0.0482(6) Uani 1 1 d .
F17 F 0.40327(9) -0.25142(14) 1.06492(13) 0.0546(6) Uani 1 1 d .
F18 F 0.37607(8) -0.23037(12) 0.96622(12) 0.0472(6) Uani 1 1 d .
F19 F 0.14122(11) -0.51739(17) 1.03037(16) 0.0785(9) Uani 1 1 d .
F20 F 0.11572(13) -0.50000(18) 0.93228(13) 0.0816(10) Uani 1 1 d .
F21 F 0.08880(9) -0.44079(15) 1.00888(15) 0.0628(7) Uani 1 1 d .
F22 F 0.11966(9) -0.20615(13) 0.93505(15) 0.0621(8) Uani 1 1 d .
F23 F 0.16271(9) -0.17185(13) 1.01823(12) 0.0531(6) Uani 1 1 d .
F24 F 0.18710(10) -0.17014(14) 0.92291(13) 0.0611(7) Uani 1 1 d .
F25 F -0.0066(2) 0.2354(4) 0.6061(3) 0.205(4) Uani 1 1 d .
F26 F -0.06387(17) 0.1972(5) 0.6481(3) 0.202(3) Uani 1 1 d .
F27 F -0.0323(3) 0.1367(3) 0.5867(3) 0.195(3) Uani 1 1 d .
F28 F 0.08655(16) -0.0183(2) 0.6539(2) 0.1120(14) Uani 1 1 d .
F29 F 0.07897(17) -0.05614(18) 0.7495(2) 0.1242(18) Uani 1 1 d .
F30 F 0.13378(13) 0.0130(2) 0.7356(3) 0.1282(18) Uani 1 1 d .
F31 F -0.01965(12) 0.36900(18) 0.9125(3) 0.1172(17) Uani 1 1 d .
F32 F 0.02144(14) 0.44881(18) 0.8701(3) 0.1271(19) Uani 1 1 d .
F33 F 0.03643(16) 0.42023(19) 0.9720(3) 0.1158(16) Uani 1 1 d .
F34 F 0.17500(13) 0.29733(16) 1.00771(16) 0.0877(12) Uani 1 1 d .
F35 F 0.19901(10) 0.22743(19) 0.93553(16) 0.0769(9) Uani 1 1 d .
F36 F 0.15690(11) 0.18634(15) 1.00832(12) 0.0639(8) Uani 1 1 d .
N1 N 0.36328(9) 0.01810(14) 0.75655(13) 0.0247(6) Uani 1 1 d .
N2 N 0.47208(9) 0.13325(15) 1.14070(14) 0.0266(6) Uani 1 1 d .
N3 N 0.27510(9) -0.37721(13) 0.90319(13) 0.0223(5) Uani 1 1 d .
N4 N 0.10183(9) 0.22572(15) 0.74780(14) 0.0275(6) Uani 1 1 d .
N5 N 0.12420(9) -0.01697(14) 1.24233(13) 0.0248(6) Uani 1 1 d .
N6 N 0.38487(9) 0.17812(15) 1.27409(13) 0.0271(6) Uani 1 1 d .
N7 N 0.24658(10) -0.38897(14) 1.08932(13) 0.0270(6) Uani 1 1 d .
N8 N 0.01619(9) 0.17212(16) 0.88168(14) 0.0291(6) Uani 1 1 d .
O1 O 0.47758(9) 0.13668(14) 1.28173(13) 0.0391(6) Uani 1 1 d .
O2 O 0.41262(9) 0.03610(15) 1.21340(12) 0.0392(6) Uani 1 1 d .
O3 O 0.44233(9) 0.26558(15) 1.18795(13) 0.0390(6) Uani 1 1 d .
O4 O 0.37203(8) 0.16208(13) 1.13744(12) 0.0314(5) Uani 1 1 d .
O5 O 0.30774(9) -0.47720(15) 1.00592(12) 0.0409(6) Uani 1 1 d .
O6 O 0.32310(8) -0.32507(14) 1.02582(11) 0.0336(5) Uani 1 1 d .
O7 O 0.20224(9) -0.43834(14) 0.97407(13) 0.0400(6) Uani 1 1 d .
O8 O 0.22465(8) -0.28441(14) 0.97866(12) 0.0360(6) Uani 1 1 d .
O9 O 0.00587(9) 0.19266(16) 0.73920(15) 0.0457(7) Uani 1 1 d .
O10 O 0.06949(9) 0.08532(15) 0.78991(15) 0.0454(7) Uani 1 1 d .
O11 O 0.04192(9) 0.30942(17) 0.83598(16) 0.0498(7) Uani 1 1 d .
O12 O 0.11363(9) 0.20823(15) 0.88235(13) 0.0394(6) Uani 1 1 d .
O13 O 0.27737(13) 0.9011(2) 0.10660(17) 0.0666(10) Uani 1 1 d .
O14 O 0.14200(18) -0.0245(3) 0.9621(2) 0.1110(18) Uani 1 1 d .

loop_
_atom_site_aniso_label
_atom_site_aniso_U_11
_atom_site_aniso_U_22
_atom_site_aniso_U_33
_atom_site_aniso_U_23
_atom_site_aniso_U_13
_atom_site_aniso_U_12
F8A 0.162(15) 0.033(5) 0.163(15) -0.026(8) 0.141(14) -0.021(8)
F9A 0.062(6) 0.055(5) 0.072(6) 0.023(4) 0.029(4) -0.019(4)
F7A 0.088(10) 0.188(18) 0.122(12) 0.105(13) -0.059(10) -0.087(12)
C1 0.0336(17) 0.0234(15) 0.0257(16) 0.0023(13) 0.0033(13) -0.0014(13)
C2 0.0295(16) 0.0255(16) 0.0219(15) 0.0006(13) 0.0024(13) -0.0012(13)
C3 0.0359(18) 0.0285(17) 0.0236(16) 0.0005(14) 0.0095(13) 0.0006(14)
C4 0.0352(17) 0.0232(16) 0.0276(17) -0.0012(13) 0.0080(14) 0.0041(13)
C5 0.0258(15) 0.0234(15) 0.0192(15) -0.0007(12) 0.0026(12) 0.0019(12)
C6 0.0323(16) 0.0250(15) 0.0235(16) 0.0012(13) 0.0105(13) 0.0018(13)
C7 0.0364(18) 0.0205(15) 0.0255(16) -0.0025(13) 0.0072(14) 0.0015(13)
C8 0.0199(14) 0.0234(15) 0.0236(15) 0.0013(12) 0.0028(12) 0.0043(11)
C9 0.0255(15) 0.0204(14) 0.0232(15) -0.0005(12) 0.0032(12) 0.0019(12)
C10 0.0239(15) 0.0220(15) 0.0284(17) 0.0013(13) 0.0057(12) -0.0004(12)
C11 0.0288(16) 0.0234(15) 0.0293(17) -0.0062(13) 0.0008(13) -0.0002(13)
C12 0.0252(15) 0.0265(16) 0.0204(15) -0.0007(12) 0.0019(12) 0.0017(12)
C13 0.0253(15) 0.0328(17) 0.0276(17) -0.0003(14) 0.0039(13) 0.0054(13)
C14 0.0262(15) 0.0268(16) 0.0270(16) 0.0008(13) 0.0049(13) 0.0043(13)
C15 0.036(2) 0.143(5) 0.033(2) -0.022(3) 0.0155(18) -0.035(3)
C16 0.036(2) 0.156(6) 0.038(2) -0.025(3) 0.0155(19) -0.042(3)
C17 0.0254(15) 0.0282(16) 0.0295(17) -0.0013(14) 0.0059(13) 0.0016(13)
C18 0.042(2) 0.086(3) 0.031(2) -0.021(2) 0.0190(17) -0.029(2)
C19 0.035(2) 0.085(3) 0.038(2) -0.019(2) 0.0129(17) -0.030(2)
C20 0.0253(15) 0.0253(16) 0.0299(17) -0.0008(13) 0.0028(13) 0.0008(12)
C21 0.0231(15) 0.0366(18) 0.0307(18) -0.0052(15) 0.0021(13) -0.0055(14)
C22 0.0281(16) 0.0306(17) 0.0280(17) 0.0032(14) -0.0031(13) -0.0029(13)
C23 0.0239(17) 0.060(3) 0.039(2) -0.0021(19) 0.0028(15) -0.0112(17)
C24 0.0281(17) 0.048(2) 0.0339(19) -0.0004(17) 0.0054(15) -0.0082(16)
C25 0.0231(15) 0.0225(15) 0.0379(19) 0.0040(14) 0.0060(13) -0.0022(12)
C26 0.0220(14) 0.0174(14) 0.0368(18) 0.0002(13) 0.0031(13) -0.0032(12)
C27 0.0284(16) 0.0318(17) 0.0285(17) 0.0045(14) 0.0092(13) -0.0004(14)
C28 0.0284(16) 0.0346(18) 0.0273(17) 0.0079(15) -0.0004(13) -0.0034(14)
C29 0.0236(14) 0.0198(14) 0.0274(16) 0.0017(13) 0.0019(12) -0.0045(12)
C30 0.0260(15) 0.0277(16) 0.0257(16) 0.0003(13) 0.0030(13) -0.0006(13)
C31 0.0249(15) 0.0255(16) 0.0284(17) 0.0028(13) -0.0017(13) -0.0009(12)
C32 0.0253(15) 0.0235(15) 0.0241(16) 0.0010(13) -0.0019(12) -0.0027(12)
C33 0.0239(15) 0.0255(16) 0.0326(18) 0.0057(14) -0.0019(13) -0.0002(12)
C34 0.0243(15) 0.0276(16) 0.0348(18) 0.0038(14) -0.0054(14) -0.0002(13)
C35 0.0336(18) 0.0276(17) 0.0329(18) 0.0080(15) -0.0044(14) 0.0007(14)
C36 0.0288(16) 0.0297(17) 0.0282(17) 0.0045(14) 0.0025(13) -0.0017(13)
C37 0.0275(16) 0.0260(16) 0.0325(18) 0.0004(14) 0.0078(13) 0.0021(13)
C38 0.0279(16) 0.0187(14) 0.0290(17) -0.0013(13) 0.0035(13) 0.0015(12)
C39 0.0361(18) 0.0264(16) 0.0283(17) -0.0004(14) 0.0093(14) 0.0040(14)
C40 0.0368(18) 0.0259(16) 0.0232(16) -0.0042(13) 0.0048(14) 0.0013(14)
C41 0.0280(15) 0.0209(14) 0.0239(16) -0.0002(12) 0.0024(12) 0.0027(12)
C42 0.0292(16) 0.0279(16) 0.0212(15) 0.0026(13) 0.0053(12) 0.0017(13)
C43 0.0318(17) 0.0272(16) 0.0235(16) 0.0009(13) 0.0016(13) 0.0042(13)
C44 0.0309(16) 0.0211(14) 0.0206(15) 0.0037(12) -0.0010(12) 0.0020(12)
C45 0.0283(15) 0.0244(15) 0.0197(15) 0.0010(12) -0.0006(12) 0.0009(12)
C46 0.0328(17) 0.0304(17) 0.0257(17) -0.0013(14) -0.0045(14) -0.0023(14)
C47 0.0356(18) 0.0328(18) 0.0266(17) -0.0060(15) -0.0019(14) -0.0041(15)
C48 0.0366(18) 0.0280(16) 0.0240(16) -0.0001(14) 0.0033(14) 0.0030(14)
C49 0.0330(17) 0.0251(16) 0.0216(15) 0.0020(13) 0.0043(13) 0.0024(13)
C50 0.0330(17) 0.0246(16) 0.0213(15) 0.0000(13) 0.0049(13) 0.0001(13)
C51 0.103(4) 0.031(2) 0.036(2) 0.0048(17) 0.041(2) 0.012(2)
C52 0.107(4) 0.0259(19) 0.046(2) 0.0102(18) 0.044(3) 0.010(2)
C53 0.0351(17) 0.0254(16) 0.0219(16) -0.0006(13) 0.0094(13) -0.0025(13)
C54 0.0382(18) 0.0267(16) 0.0223(16) 0.0027(13) 0.0089(14) 0.0022(14)
C55 0.0419(19) 0.0254(16) 0.0244(17) 0.0051(13) 0.0098(14) 0.0025(14)
C56 0.0308(16) 0.0246(15) 0.0226(16) -0.0025(13) 0.0066(13) -0.0033(13)
C57 0.0438(19) 0.0197(15) 0.0290(17) 0.0004(13) 0.0131(15) -0.0038(14)
C58 0.0310(16) 0.0208(15) 0.0270(16) 0.0004(13) 0.0033(13) -0.0019(13)
C59 0.0360(18) 0.0226(15) 0.0322(18) 0.0030(14) 0.0090(14) -0.0024(13)
C60 0.0351(17) 0.0245(16) 0.0257(16) 0.0011(13) 0.0099(14) -0.0018(13)
C61 0.0289(16) 0.0347(18) 0.0286(17) 0.0027(15) 0.0031(14) -0.0045(14)
C62 0.0271(16) 0.0318(17) 0.0269(17) 0.0005(14) 0.0010(13) -0.0065(13)
C63 0.0311(18) 0.060(3) 0.034(2) 0.0130(19) 0.0111(15) 0.0045(17)
C64 0.0294(18) 0.061(3) 0.039(2) 0.012(2) 0.0072(16) 0.0086(17)
C65 0.0236(15) 0.0321(17) 0.0316(18) 0.0025(15) 0.0005(13) -0.0026(13)
C66 0.0339(18) 0.041(2) 0.0281(18) 0.0020(16) 0.0073(14) 0.0038(15)
C67 0.0284(17) 0.0388(19) 0.0303(18) 0.0043(15) 0.0055(14) 0.0052(14)
C68 0.0232(15) 0.0318(17) 0.0300(17) 0.0020(14) 0.0025(13) -0.0007(13)
C69 0.0214(15) 0.0340(18) 0.0334(18) 0.0055(15) 0.0012(13) 0.0028(13)
C70 0.0268(16) 0.0348(18) 0.0351(19) 0.0056(16) -0.0022(14) 0.0034(14)
C71 0.0192(15) 0.053(2) 0.039(2) 0.0060(18) 0.0010(14) 0.0036(15)
C72 0.0280(17) 0.051(2) 0.0337(19) 0.0050(17) 0.0048(15) 0.0018(16)
C73 0.043(2) 0.056(3) 0.040(2) -0.003(2) -0.0011(18) 0.0053(19)
C74 0.0326(18) 0.044(2) 0.0270(18) -0.0007(16) 0.0048(14) 0.0140(16)
C75 0.0345(18) 0.044(2) 0.0311(19) 0.0083(17) 0.0012(15) 0.0101(16)
C76 0.0249(16) 0.043(2) 0.0363(19) 0.0042(17) 0.0080(14) 0.0087(15)
C77 0.0282(18) 0.059(3) 0.046(2) 0.009(2) 0.0039(16) -0.0055(18)
C78 0.054(3) 0.048(3) 0.076(4) 0.006(3) 0.000(3) -0.016(2)
C79 0.0342(18) 0.0316(18) 0.043(2) -0.0005(16) 0.0143(16) 0.0029(15)
C80 0.0346(18) 0.0300(17) 0.0346(19) 0.0047(15) 0.0024(15) 0.0018(14)
C81 0.0286(16) 0.0297(17) 0.0230(16) -0.0003(13) 0.0087(13) 0.0047(13)
C82 0.043(2) 0.0313(18) 0.0271(18) 0.0018(15) 0.0055(15) 0.0001(15)
C83 0.053(3) 0.029(2) 0.075(3) 0.021(2) -0.008(2) 0.0067(18)
C84 0.0350(18) 0.043(2) 0.0236(17) 0.0129(15) -0.0062(14) -0.0010(15)
C85 0.0289(17) 0.0372(19) 0.0277(17) 0.0055(15) -0.0017(14) 0.0013(14)
C86 0.0273(16) 0.043(2) 0.0203(16) 0.0040(15) 0.0006(13) -0.0011(14)
C87 0.0302(18) 0.044(2) 0.038(2) -0.0013(17) -0.0007(15) 0.0002(16)
C88 0.055(2) 0.044(2) 0.0267(19) -0.0018(17) 0.0132(17) 0.0055(18)
C89 0.044(2) 0.042(2) 0.0238(17) 0.0049(16) 0.0109(15) 0.0081(17)
C90 0.0326(18) 0.042(2) 0.0333(19) 0.0014(16) 0.0061(15) 0.0093(15)
C91 0.0374(19) 0.041(2) 0.0239(17) 0.0031(15) 0.0068(14) 0.0113(16)
C92 0.0372(19) 0.042(2) 0.0329(19) -0.0026(17) -0.0004(16) 0.0068(16)
C93 0.072(4) 0.113(5) 0.081(4) 0.013(4) -0.041(3) -0.041(4)
C94 0.036(2) 0.066(3) 0.052(3) 0.006(2) 0.0005(19) -0.021(2)
C95 0.048(2) 0.062(3) 0.046(3) -0.008(2) 0.000(2) -0.017(2)
C96 0.035(2) 0.051(2) 0.055(3) -0.015(2) 0.0234(19) -0.0107(18)
C97 0.055(3) 0.079(4) 0.076(4) -0.017(3) 0.025(3) 0.002(3)
C98 0.084(4) 0.047(3) 0.143(6) 0.000(4) 0.068(4) -0.010(3)
C99 0.056(3) 0.032(2) 0.069(3) 0.006(2) 0.037(2) -0.0071(18)
C100 0.072(3) 0.042(2) 0.037(2) -0.0038(18) 0.017(2) -0.020(2)
C101 0.043(2) 0.041(2) 0.033(2) 0.0123(17) 0.0059(16) -0.0139(17)
C102 0.068(3) 0.056(3) 0.044(3) 0.013(2) -0.011(2) -0.018(2)
C103 0.068(3) 0.048(3) 0.062(3) -0.007(2) 0.016(2) -0.009(2)
C104 0.107(5) 0.056(3) 0.115(5) -0.010(3) 0.069(4) -0.014(3)
C105 0.086(4) 0.052(3) 0.060(3) 0.002(2) 0.020(3) -0.022(3)
C106 0.065(3) 0.055(3) 0.048(3) -0.002(2) 0.008(2) 0.003(2)
C107 0.173(8) 0.121(6) 0.070(4) 0.037(4) 0.017(5) 0.085(6)
C108 0.294(16) 0.227(13) 0.118(8) 0.077(9) -0.042(9) -0.185(13)
C109 0.143(8) 0.158(9) 0.121(7) 0.046(7) -0.019(7) 0.054(7)
C110 0.132(7) 0.089(5) 0.080(5) -0.015(4) -0.028(5) 0.035(5)
Cu1 0.02439(19) 0.0320(2) 0.0218(2) -0.00201(17) -0.00150(15) -0.00049(16)
Cu2 0.0286(2) 0.02000(18) 0.0227(2) -0.00014(15) 0.00891(15) 0.00053(15)
Cu3 0.02108(19) 0.0323(2) 0.0311(2) 0.00790(18) 0.00093(16) 0.00269(16)
F1 0.0679(18) 0.078(2) 0.0501(16) -0.0233(15) -0.0115(13) 0.0120(15)
F2 0.0329(13) 0.105(2) 0.0691(19) -0.0068(17) -0.0021(12) -0.0046(14)
F3 0.0661(18) 0.0794(19) 0.0481(15) 0.0122(15) -0.0216(13) 0.0036(15)
F4 0.100(2) 0.0593(17) 0.0539(17) 0.0197(14) 0.0097(16) -0.0111(16)
F5 0.0670(19) 0.0561(17) 0.130(3) -0.0372(19) 0.0443(19) -0.0219(14)
F6 0.0549(17) 0.103(2) 0.103(3) 0.048(2) -0.0290(17) -0.0412(17)
F7 0.068(4) 0.048(3) 0.085(4) -0.013(3) -0.005(3) -0.017(2)
F8 0.115(6) 0.061(6) 0.063(4) 0.031(4) -0.018(4) -0.040(4)
F9 0.138(11) 0.093(7) 0.269(17) -0.082(10) 0.177(12) -0.055(7)
F10 0.0530(14) 0.0398(12) 0.0405(13) 0.0068(10) -0.0104(10) 0.0014(10)
F11 0.0633(16) 0.0470(14) 0.0414(13) -0.0191(11) 0.0063(11) -0.0021(12)
F12 0.0358(12) 0.0615(15) 0.0469(14) 0.0092(12) 0.0051(10) -0.0093(11)
F13 0.071(2) 0.0471(17) 0.190(4) 0.055(2) 0.024(2) 0.0090(15)
F14 0.087(2) 0.0522(16) 0.081(2) -0.0335(15) -0.0374(17) 0.0262(15)
F15 0.0473(14) 0.0516(14) 0.0573(16) 0.0084(12) -0.0023(12) 0.0103(11)
F16 0.0276(11) 0.0471(13) 0.0711(17) 0.0018(12) 0.0110(11) -0.0033(9)
F17 0.0532(15) 0.0563(15) 0.0524(15) -0.0182(13) -0.0066(12) -0.0076(12)
F18 0.0373(12) 0.0425(13) 0.0617(16) 0.0122(12) 0.0040(11) -0.0041(10)
F19 0.0698(19) 0.080(2) 0.086(2) 0.0496(18) 0.0106(16) 0.0013(16)
F20 0.126(3) 0.081(2) 0.0418(15) -0.0223(15) 0.0279(16) -0.047(2)
F21 0.0494(15) 0.0558(16) 0.087(2) -0.0091(15) 0.0287(14) -0.0046(12)
F22 0.0510(15) 0.0448(14) 0.085(2) -0.0110(14) -0.0236(14) 0.0189(11)
F23 0.0732(17) 0.0487(14) 0.0373(13) -0.0115(11) 0.0052(12) 0.0052(12)
F24 0.0775(19) 0.0506(15) 0.0587(16) 0.0217(13) 0.0255(14) 0.0220(13)
F25 0.198(6) 0.229(6) 0.163(5) 0.146(5) -0.128(4) -0.135(5)
F26 0.072(3) 0.340(10) 0.183(6) 0.068(6) -0.048(3) 0.022(4)
F27 0.263(8) 0.149(5) 0.146(5) -0.024(4) -0.140(6) 0.007(5)
F28 0.145(4) 0.102(3) 0.097(3) -0.043(2) 0.052(3) 0.017(3)
F29 0.172(4) 0.0448(19) 0.169(4) 0.015(2) 0.090(4) 0.032(2)
F30 0.062(2) 0.104(3) 0.226(5) -0.026(3) 0.052(3) 0.023(2)
F31 0.075(2) 0.062(2) 0.228(5) -0.008(3) 0.091(3) -0.0012(17)
F32 0.092(3) 0.0508(19) 0.247(6) 0.049(3) 0.062(3) 0.0210(18)
F33 0.134(3) 0.061(2) 0.167(4) -0.036(3) 0.095(3) -0.015(2)
F34 0.122(3) 0.0587(18) 0.072(2) 0.0026(16) -0.048(2) -0.0281(18)
F35 0.0446(15) 0.112(3) 0.072(2) 0.0274(19) -0.0071(14) -0.0112(16)
F36 0.090(2) 0.0594(16) 0.0400(14) 0.0198(13) -0.0079(14) -0.0137(15)
N1 0.0258(13) 0.0216(13) 0.0269(14) 0.0005(11) 0.0035(11) 0.0006(10)
N2 0.0243(13) 0.0271(14) 0.0282(14) -0.0038(11) 0.0007(11) -0.0021(11)
N3 0.0238(12) 0.0197(12) 0.0238(13) 0.0005(11) 0.0044(10) 0.0021(10)
N4 0.0224(13) 0.0277(14) 0.0314(15) 0.0046(12) -0.0026(11) -0.0010(11)
N5 0.0259(13) 0.0242(13) 0.0246(14) -0.0007(11) 0.0027(11) -0.0008(11)
N6 0.0307(14) 0.0272(14) 0.0225(14) -0.0002(11) -0.0025(11) -0.0003(11)
N7 0.0358(15) 0.0212(13) 0.0251(14) 0.0001(11) 0.0089(12) -0.0020(11)
N8 0.0229(13) 0.0327(15) 0.0313(15) 0.0069(12) 0.0007(11) 0.0012(11)
O1 0.0451(15) 0.0412(15) 0.0313(14) -0.0008(12) 0.0044(11) 0.0031(12)
O2 0.0423(14) 0.0454(15) 0.0294(13) 0.0024(12) 0.0002(11) 0.0091(12)
O3 0.0325(13) 0.0491(16) 0.0354(14) -0.0033(13) 0.0024(11) 0.0010(12)
O4 0.0351(13) 0.0296(12) 0.0304(13) 0.0049(10) 0.0079(10) 0.0018(10)
O5 0.0422(15) 0.0545(17) 0.0263(13) 0.0061(12) 0.0051(11) -0.0156(13)
O6 0.0297(12) 0.0471(15) 0.0248(12) -0.0011(11) 0.0059(10) 0.0007(11)
O7 0.0462(15) 0.0414(15) 0.0351(14) 0.0063(12) 0.0184(12) 0.0158(12)
O8 0.0309(13) 0.0451(15) 0.0329(13) 0.0059(12) 0.0080(10) 0.0082(11)
O9 0.0363(14) 0.0521(17) 0.0502(18) 0.0100(15) 0.0117(13) 0.0008(13)
O10 0.0371(14) 0.0451(16) 0.0550(18) 0.0124(14) 0.0101(13) -0.0046(12)
O11 0.0351(15) 0.0564(18) 0.059(2) 0.0194(16) 0.0113(14) 0.0062(13)
O12 0.0335(13) 0.0464(16) 0.0382(15) 0.0040(13) 0.0028(11) -0.0038(11)
O13 0.073(2) 0.074(2) 0.057(2) 0.0002(18) 0.0276(18) -0.0255(19)
O14 0.109(4) 0.150(5) 0.073(3) 0.003(3) 0.005(3) 0.064(4)

loop_
_atom_type_symbol
_atom_type_description
_atom_type_scat_dispersion_real
_atom_type_scat_dispersion_imag
_atom_type_scat_source
C C 0.0033 0.0016 'International Tables Vol C Tables 4.2.6.8 and 6.1.1.4'
H H 0.0000 0.0000 'International Tables Vol C Tables 4.2.6.8 and 6.1.1.4'
N N 0.0061 0.0033 'International Tables Vol C Tables 4.2.6.8 and 6.1.1.4'
O O 0.0106 0.0060 'International Tables Vol C Tables 4.2.6.8 and 6.1.1.4'
F F 0.0171 0.0103 'International Tables Vol C Tables 4.2.6.8 and 6.1.1.4'
Cu Cu 0.3201 1.2651 'International Tables Vol C Tables 4.2.6.8 and 6.1.1.4'

loop_
_geom_angle_atom_site_label_1
_geom_angle_atom_site_label_2
_geom_angle_atom_site_label_3
_geom_angle
N1 C1 C2 112.0(3)
N1 C1 H1A 109.2
C2 C1 H1A 109.2
N1 C1 H1B 109.2
C2 C1 H1B 109.2
H1A C1 H1B 107.9
C3 C2 C7 117.9(3)
C3 C2 C1 121.3(3)
C7 C2 C1 120.7(3)
C4 C3 C2 121.1(3)
C4 C3 H3 119.4
C2 C3 H3 119.4
C3 C4 C5 120.9(3)
C3 C4 H4 119.5
C5 C4 H4 119.5
C4 C5 C6 118.0(3)
C4 C5 C8 121.2(3)
C6 C5 C8 120.8(3)
C7 C6 C5 120.9(3)
C7 C6 H6 119.5
C5 C6 H6 119.5
C6 C7 C2 121.1(3)
C6 C7 H7 119.5
C2 C7 H7 119.5
C9 C8 C12 116.7(3)
C9 C8 C5 120.9(3)
C12 C8 C5 122.4(3)
N3 C9 C8 123.6(3)
N3 C9 H9 118.2
C8 C9 H9 118.2
N3 C10 C11 121.4(3)
N3 C10 H10 119.3
C11 C10 H10 119.3
C12 C11 C10 119.5(3)
C12 C11 H11 120.2
C10 C11 H11 120.2
C11 C12 C8 120.0(3)
C11 C12 H12 120.0
C8 C12 H12 120.0
N1 C13 C14 112.9(3)
N1 C13 H13A 109.0
C14 C13 H13A 109.0
N1 C13 H13B 109.0
C14 C13 H13B 109.0
H13A C13 H13B 107.8
C15 C14 C19 116.8(3)
C15 C14 C13 121.9(3)
C19 C14 C13 121.3(3)
C14 C15 C16 122.1(4)
C14 C15 H15 119.0
C16 C15 H15 119.0
C17 C16 C15 121.1(4)
C17 C16 H16 119.5
C15 C16 H16 119.5
C16 C17 C18 116.2(3)
C16 C17 C20 121.6(3)
C18 C17 C20 122.1(3)
C19 C18 C17 121.9(3)
C19 C18 H18 119.0
C17 C18 H18 119.0
C14 C19 C18 121.9(4)
C14 C19 H19 119.1
C18 C19 H19 119.1
C21 C20 C24 115.7(3)
C21 C20 C17 120.7(3)
C24 C20 C17 123.7(3)
N2 C21 C20 124.6(3)
N2 C21 H21 117.7
C20 C21 H21 117.7
N2 C22 C23 121.7(3)
N2 C22 H22 119.1
C23 C22 H22 119.1
C22 C23 C24 119.3(3)
C22 C23 H23 120.3
C24 C23 H23 120.3
C23 C24 C20 120.5(3)
C23 C24 H24 119.8
C20 C24 H24 119.8
N1 C25 C26 112.7(3)
N1 C25 H25A 109.0
C26 C25 H25A 109.0
N1 C25 H25B 109.0
C26 C25 H25B 109.0
H25A C25 H25B 107.8
C27 C26 C31 118.1(3)
C27 C26 C25 120.9(3)
C31 C26 C25 121.0(3)
C28 C27 C26 121.1(3)
C28 C27 H27 119.4
C26 C27 H27 119.4
C27 C28 C29 120.8(3)
C27 C28 H28 119.6
C29 C28 H28 119.6
C30 C29 C28 117.7(3)
C30 C29 C32 121.7(3)
C28 C29 C32 120.6(3)
C31 C30 C29 121.3(3)
C31 C30 H30 119.3
C29 C30 H30 119.3
C30 C31 C26 120.9(3)
C30 C31 H31 119.5
C26 C31 H31 119.5
C33 C32 C36 117.0(3)
C33 C32 C29 120.7(3)
C36 C32 C29 122.3(3)
N4 C33 C32 123.3(3)
N4 C33 H33 118.4
C32 C33 H33 118.4
N4 C34 C35 121.6(3)
N4 C34 H34 119.2
C35 C34 H34 119.2
C34 C35 C36 119.0(3)
C34 C35 H35 120.5
C36 C35 H35 120.5
C35 C36 C32 120.1(3)
C35 C36 H36 120.0
C32 C36 H36 120.0
N5 C37 C38 111.6(3)
N5 C37 H37A 109.3
C38 C37 H37A 109.3
N5 C37 H37B 109.3
C38 C37 H37B 109.3
H37A C37 H37B 108.0
C39 C38 C43 118.2(3)
C39 C38 C37 121.7(3)
C43 C38 C37 120.1(3)
C38 C39 C40 121.1(3)
C38 C39 H39 119.4
C40 C39 H39 119.4
C39 C40 C41 120.4(3)
C39 C40 H40 119.8
C41 C40 H40 119.8
C42 C41 C40 118.6(3)
C42 C41 C44 120.5(3)
C40 C41 C44 120.9(3)
C43 C42 C41 120.5(3)
C43 C42 H42 119.8
C41 C42 H42 119.8
C42 C43 C38 121.2(3)
C42 C43 H43 119.4
C38 C43 H43 119.4
C45 C44 C48 116.9(3)
C45 C44 C41 120.5(3)
C48 C44 C41 122.5(3)
N6 C45 C44 123.4(3)
N6 C45 H45 118.3
C44 C45 H45 118.3
N6 C46 C47 121.8(3)
N6 C46 H46 119.1
C47 C46 H46 119.1
C46 C47 C48 119.6(3)
C46 C47 H47 120.2
C48 C47 H47 120.2
C47 C48 C44 119.4(3)
C47 C48 H48 120.3
C44 C48 H48 120.3
N5 C49 C50 113.7(3)
N5 C49 H49A 108.8
C50 C49 H49A 108.8
N5 C49 H49B 108.8
C50 C49 H49B 108.8
H49A C49 H49B 107.7
C55 C50 C51 116.8(3)
C55 C50 C49 122.9(3)
C51 C50 C49 119.9(3)
C52 C51 C50 122.2(3)
C52 C51 H51 118.9
C50 C51 H51 118.9
C51 C52 C53 120.7(4)
C51 C52 H52 119.6
C53 C52 H52 119.6
C54 C53 C52 116.7(3)
C54 C53 C56 122.2(3)
C52 C53 C56 121.1(3)
C55 C54 C53 122.1(3)
C55 C54 H54 118.9
C53 C54 H54 118.9
C50 C55 C54 121.3(3)
C50 C55 H55 119.3
C54 C55 H55 119.3
C60 C56 C57 116.5(3)
C60 C56 C53 122.8(3)
C57 C56 C53 120.8(3)
N7 C57 C56 123.5(3)
N7 C57 H57 118.3
C56 C57 H57 118.3
N7 C58 C59 121.3(3)
N7 C58 H58 119.4
C59 C58 H58 119.4
C58 C59 C60 119.0(3)
C58 C59 H59 120.5
C60 C59 H59 120.5
C56 C60 C59 120.4(3)
C56 C60 H60 119.8
C59 C60 H60 119.8
N5 C61 C62 112.7(3)
N5 C61 H61A 109.1
C62 C61 H61A 109.1
N5 C61 H61B 109.1
C62 C61 H61B 109.1
H61A C61 H61B 107.8
C63 C62 C67 117.4(3)
C63 C62 C61 121.0(3)
C67 C62 C61 121.5(3)
C62 C63 C64 121.5(3)
C62 C63 H63 119.2
C64 C63 H63 119.2
C65 C64 C63 120.7(3)
C65 C64 H64 119.6
C63 C64 H64 119.6
C66 C65 C64 117.5(3)
C66 C65 C68 121.9(3)
C64 C65 C68 120.6(3)
C67 C66 C65 121.2(3)
C67 C66 H66 119.4
C65 C66 H66 119.4
C62 C67 C66 121.5(3)
C62 C67 H67 119.2
C66 C67 H67 119.2
C72 C68 C69 116.2(3)
C72 C68 C65 122.9(3)
C69 C68 C65 120.9(3)
N8 C69 C68 123.7(3)
N8 C69 H69 118.1
C68 C69 H69 118.1
N8 C70 C71 121.6(3)
N8 C70 H70 119.2
C71 C70 H70 119.2
C70 C71 C72 119.3(3)
C70 C71 H71 120.4
C72 C71 H71 120.4
C71 C72 C68 120.5(3)
C71 C72 H72 119.8
C68 C72 H72 119.8
F2 C73 F3 107.7(4)
F2 C73 F1 107.5(4)
F3 C73 F1 106.4(4)
F2 C73 C74 110.7(3)
F3 C73 C74 114.3(4)
F1 C73 C74 109.9(3)
O1 C74 C75 130.0(3)
O1 C74 C73 112.1(4)
C75 C74 C73 117.9(3)
C74 C75 C76 123.4(3)
C74 C75 H75 118.3
C76 C75 H75 118.3
O2 C76 C75 128.9(4)
O2 C76 C77 114.7(3)
C75 C76 C77 116.4(3)
F4 C77 F5 106.7(4)
F4 C77 F6 106.4(3)
F5 C77 F6 105.3(4)
F4 C77 C76 113.6(4)
F5 C77 C76 111.1(3)
F6 C77 C76 113.2(3)
F9 C78 F8A 122.5(10)
F9 C78 F7A 54.6(9)
F8A C78 F7A 114.9(12)
F9 C78 F8 117.4(12)
F8A C78 F8 21.1(12)
F7A C78 F8 131.3(10)
F9 C78 F7 109.6(9)
F8A C78 F7 76.3(11)
F7A C78 F7 56.4(11)
F8 C78 F7 97.2(6)
F9 C78 F9A 41.5(11)
F8A C78 F9A 98.6(10)
F7A C78 F9A 94.6(10)
F8 C78 F9A 83.7(7)
F7 C78 F9A 141.8(6)
F9 C78 C79 114.2(6)
F8A C78 C79 118.6(8)
F7A C78 C79 115.9(7)
F8 C78 C79 110.4(6)
F7 C78 C79 106.1(5)
F9A C78 C79 109.3(6)
O3 C79 C80 129.0(4)
O3 C79 C78 114.5(4)
C80 C79 C78 116.4(4)
C81 C80 C79 123.3(3)
C81 C80 H80 118.3
C79 C80 H80 118.3
O4 C81 C80 129.7(3)
O4 C81 C82 112.7(3)
C80 C81 C82 117.6(3)
F12 C82 F10 106.9(3)
F12 C82 F11 107.3(3)
F10 C82 F11 106.6(3)
F12 C82 C81 111.5(3)
F10 C82 C81 113.6(3)
F11 C82 C81 110.5(3)
F13 C83 F15 107.8(3)
F13 C83 F14 105.2(4)
F15 C83 F14 105.8(4)
F13 C83 C84 113.9(4)
F15 C83 C84 114.1(4)
F14 C83 C84 109.4(3)
O5 C84 C85 128.8(4)
O5 C84 C83 114.8(3)
C85 C84 C83 116.3(3)
C86 C85 C84 122.6(3)
C86 C85 H85 118.7
C84 C85 H85 118.7
O6 C86 C85 129.3(3)
O6 C86 C87 112.4(3)
C85 C86 C87 118.3(3)
F16 C87 F17 107.7(3)
F16 C87 F18 107.0(3)
F17 C87 F18 106.4(3)
F16 C87 C86 114.4(3)
F17 C87 C86 111.1(3)
F18 C87 C86 109.8(3)
F21 C88 F20 108.3(4)
F21 C88 F19 106.5(3)
F20 C88 F19 106.1(4)
F21 C88 C89 114.4(3)
F20 C88 C89 109.9(3)
F19 C88 C89 111.3(4)
O7 C89 C90 129.0(4)
O7 C89 C88 113.3(3)
C90 C89 C88 117.7(3)
C91 C90 C89 123.4(3)
C91 C90 H90 118.3
C89 C90 H90 118.3
O8 C91 C90 129.2(3)
O8 C91 C92 112.5(3)
C90 C91 C92 118.2(3)
F24 C92 F23 108.1(3)
F24 C92 F22 106.2(3)
F23 C92 F22 106.3(3)
F24 C92 C91 111.5(3)
F23 C92 C91 111.0(3)
F22 C92 C91 113.4(3)
F25 C93 F27 109.0(8)
F25 C93 F26 109.5(8)
F27 C93 F26 100.7(6)
F25 C93 C94 113.0(4)
F27 C93 C94 115.0(7)
F26 C93 C94 109.0(6)
O9 C94 C95 130.1(4)
O9 C94 C93 113.2(5)
C95 C94 C93 116.6(5)
C94 C95 C96 122.4(4)
C94 C95 H95 118.8
C96 C95 H95 118.8
O10 C96 C95 129.4(4)
O10 C96 C97 111.9(4)
C95 C96 C97 118.6(4)
F29 C97 F28 110.4(5)
F29 C97 F30 105.2(6)
F28 C97 F30 107.3(5)
F29 C97 C96 112.9(4)
F28 C97 C96 113.8(5)
F30 C97 C96 106.5(4)
F32 C98 F31 108.2(6)
F32 C98 F33 106.9(5)
F31 C98 F33 107.4(5)
F32 C98 C99 112.6(5)
F31 C98 C99 110.3(5)
F33 C98 C99 111.3(6)
O11 C99 C100 127.5(4)
O11 C99 C98 112.0(5)
C100 C99 C98 120.5(5)
C101 C100 C99 122.7(4)
C101 C100 H100 118.6
C99 C100 H100 118.6
O12 C101 C100 130.8(4)
O12 C101 C102 111.6(4)
C100 C101 C102 117.5(4)
F34 C102 F36 107.7(4)
F34 C102 F35 106.9(4)
F36 C102 F35 106.9(4)
F34 C102 C101 114.7(4)
F36 C102 C101 109.7(4)
F35 C102 C101 110.6(4)
O13 C103 C104 105.9(4)
O13 C103 H10A 110.6
C104 C103 H10A 110.6
O13 C103 H10B 110.6
C104 C103 H10B 110.6
H10A C103 H10B 108.7
C105 C104 C103 105.6(5)
C105 C104 H10C 110.6
C103 C104 H10C 110.6
C105 C104 H10D 110.6
C103 C104 H10D 110.6
H10C C104 H10D 108.8
C104 C105 C106 105.1(4)
C104 C105 H10E 110.7
C106 C105 H10E 110.7
C104 C105 H10F 110.7
C106 C105 H10F 110.7
H10E C105 H10F 108.8
O13 C106 C105 106.8(4)
O13 C106 H10G 110.4
C105 C106 H10G 110.4
O13 C106 H10H 110.4
C105 C106 H10H 110.4
H10G C106 H10H 108.6
O14 C107 C108 107.2(8)
O14 C107 H10I 110.3
C108 C107 H10I 110.3
O14 C107 H10J 110.3
C108 C107 H10J 110.3
H10I C107 H10J 108.5
C109 C108 C107 111.8(9)
C109 C108 H10K 109.3
C107 C108 H10K 109.3
C109 C108 H10L 109.3
C107 C108 H10L 109.3
H10K C108 H10L 107.9
C108 C109 C110 103.0(9)
C108 C109 H10M 111.2
C110 C109 H10M 111.2
C108 C109 H10N 111.2
C110 C109 H10N 111.2
H10M C109 H10N 109.1
O14 C110 C109 108.3(6)
O14 C110 H11A 110.0
C109 C110 H11A 110.0
O14 C110 H11B 110.0
C109 C110 H11B 110.0
H11A C110 H11B 108.4
N2 Cu1 N6 174.71(11)
N2 Cu1 O1 91.55(11)
N6 Cu1 O1 88.32(11)
N2 Cu1 O4 93.39(10)
N6 Cu1 O4 87.00(10)
O1 Cu1 O4 174.43(10)
N2 Cu1 O2 91.36(11)
N6 Cu1 O2 93.92(11)
O1 Cu1 O2 88.00(10)
O4 Cu1 O2 89.29(9)
N2 Cu1 O3 83.60(10)
N6 Cu1 O3 91.17(11)
O1 Cu1 O3 97.13(10)
O4 Cu1 O3 86.01(9)
O2 Cu1 O3 172.88(10)
N7 Cu2 N3 175.06(11)
N7 Cu2 O6 92.33(10)
N3 Cu2 O6 92.19(10)
N7 Cu2 O7 84.54(11)
N3 Cu2 O7 90.88(10)
O6 Cu2 O7 176.61(10)
N7 Cu2 O8 92.71(10)
N3 Cu2 O8 85.18(10)
O6 Cu2 O8 91.63(10)
O7 Cu2 O8 87.23(10)
N7 Cu2 O5 94.13(10)
N3 Cu2 O5 88.19(10)
O6 Cu2 O5 85.58(10)
O7 Cu2 O5 95.93(10)
O8 Cu2 O5 172.71(9)
N8 Cu3 N4 178.51(11)
N8 Cu3 O12 92.41(11)
N4 Cu3 O12 86.12(11)
N8 Cu3 O9 92.33(11)
N4 Cu3 O9 89.13(11)
O12 Cu3 O9 175.18(11)
N8 Cu3 O11 85.94(11)
N4 Cu3 O11 93.74(11)
O12 Cu3 O11 87.06(11)
O9 Cu3 O11 92.42(12)
N8 Cu3 O10 91.82(11)
N4 Cu3 O10 88.59(11)
O12 Cu3 O10 96.55(11)
O9 Cu3 O10 84.16(11)
O11 Cu3 O10 175.83(11)
C1 N1 C25 110.7(3)
C1 N1 C13 109.8(3)
C25 N1 C13 110.7(3)
C21 N2 C22 118.2(3)
C21 N2 Cu1 121.0(2)
C22 N2 Cu1 120.4(2)
C9 N3 C10 118.9(3)
C9 N3 Cu2 120.4(2)
C10 N3 Cu2 120.5(2)
C33 N4 C34 119.0(3)
C33 N4 Cu3 119.8(2)
C34 N4 Cu3 121.2(2)
C49 N5 C61 110.1(3)
C49 N5 C37 110.7(3)
C61 N5 C37 110.3(3)
C45 N6 C46 118.9(3)
C45 N6 Cu1 119.5(2)
C46 N6 Cu1 121.4(2)
C57 N7 C58 119.3(3)
C57 N7 Cu2 120.0(2)
C58 N7 Cu2 119.3(2)
C69 N8 C70 118.7(3)
C69 N8 Cu3 121.3(2)
C70 N8 Cu3 120.0(2)
C74 O1 Cu1 124.1(3)
C76 O2 Cu1 121.4(3)
C79 O3 Cu1 120.7(2)
C81 O4 Cu1 125.9(2)
C84 O5 Cu2 118.2(2)
C86 O6 Cu2 121.2(2)
C89 O7 Cu2 122.7(3)
C91 O8 Cu2 122.7(2)
C94 O9 Cu3 123.5(3)
C96 O10 Cu3 118.7(3)
C99 O11 Cu3 119.6(3)
C101 O12 Cu3 125.5(3)
C103 O13 C106 109.8(4)
C107 O14 C110 107.3(7)

loop_
_geom_bond_atom_site_label_1
_geom_bond_atom_site_label_2
_geom_bond_distance
F8A C78 1.242(16)
F9A C78 1.437(12)
F7A C78 1.315(12)
C1 N1 1.460(4)
C1 C2 1.504(4)
C1 H1A 0.9900
C1 H1B 0.9900
C2 C3 1.393(5)
C2 C7 1.395(4)
C3 C4 1.385(5)
C3 H3 0.9500
C4 C5 1.393(4)
C4 H4 0.9500
C5 C6 1.397(4)
C5 C8 1.476(4)
C6 C7 1.382(4)
C6 H6 0.9500
C7 H7 0.9500
C8 C9 1.387(4)
C8 C12 1.401(4)
C9 N3 1.339(4)
C9 H9 0.9500
C10 N3 1.344(4)
C10 C11 1.383(5)
C10 H10 0.9500
C11 C12 1.374(5)
C11 H11 0.9500
C12 H12 0.9500
C13 N1 1.468(4)
C13 C14 1.506(5)
C13 H13A 0.9900
C13 H13B 0.9900
C14 C15 1.357(5)
C14 C19 1.365(5)
C15 C16 1.391(6)
C15 H15 0.9500
C16 C17 1.374(5)
C16 H16 0.9500
C17 C18 1.377(5)
C17 C20 1.479(5)
C18 C19 1.372(5)
C18 H18 0.9500
C19 H19 0.9500
C20 C21 1.387(5)
C20 C24 1.389(5)
C21 N2 1.337(4)
C21 H21 0.9500
C22 N2 1.342(4)
C22 C23 1.367(5)
C22 H22 0.9500
C23 C24 1.385(5)
C23 H23 0.9500
C24 H24 0.9500
C25 N1 1.468(4)
C25 C26 1.509(4)
C25 H25A 0.9900
C25 H25B 0.9900
C26 C27 1.391(5)
C26 C31 1.391(5)
C27 C28 1.388(5)
C27 H27 0.9500
C28 C29 1.397(5)
C28 H28 0.9500
C29 C30 1.396(4)
C29 C32 1.487(4)
C30 C31 1.382(4)
C30 H30 0.9500
C31 H31 0.9500
C32 C33 1.384(5)
C32 C36 1.390(4)
C33 N4 1.340(4)
C33 H33 0.9500
C34 N4 1.343(4)
C34 C35 1.378(5)
C34 H34 0.9500
C35 C36 1.385(5)
C35 H35 0.9500
C36 H36 0.9500
C37 N5 1.471(4)
C37 C38 1.506(4)
C37 H37A 0.9900
C37 H37B 0.9900
C38 C39 1.387(5)
C38 C43 1.391(5)
C39 C40 1.390(5)
C39 H39 0.9500
C40 C41 1.395(5)
C40 H40 0.9500
C41 C42 1.393(4)
C41 C44 1.487(4)
C42 C43 1.387(5)
C42 H42 0.9500
C43 H43 0.9500
C44 C45 1.383(5)
C44 C48 1.399(5)
C45 N6 1.335(4)
C45 H45 0.9500
C46 N6 1.339(4)
C46 C47 1.366(5)
C46 H46 0.9500
C47 C48 1.383(5)
C47 H47 0.9500
C48 H48 0.9500
C49 N5 1.465(4)
C49 C50 1.502(4)
C49 H49A 0.9900
C49 H49B 0.9900
C50 C55 1.379(5)
C50 C51 1.386(5)
C51 C52 1.384(5)
C51 H51 0.9500
C52 C53 1.392(5)
C52 H52 0.9500
C53 C54 1.384(5)
C53 C56 1.483(4)
C54 C55 1.380(5)
C54 H54 0.9500
C55 H55 0.9500
C56 C60 1.385(4)
C56 C57 1.392(4)
C57 N7 1.333(4)
C57 H57 0.9500
C58 N7 1.342(4)
C58 C59 1.376(5)
C58 H58 0.9500
C59 C60 1.391(5)
C59 H59 0.9500
C60 H60 0.9500
C61 N5 1.470(4)
C61 C62 1.507(5)
C61 H61A 0.9900
C61 H61B 0.9900
C62 C63 1.379(5)
C62 C67 1.384(5)
C63 C64 1.395(5)
C63 H63 0.9500
C64 C65 1.392(5)
C64 H64 0.9500
C65 C66 1.385(5)
C65 C68 1.487(5)
C66 C67 1.385(5)
C66 H66 0.9500
C67 H67 0.9500
C68 C72 1.389(5)
C68 C69 1.393(5)
C69 N8 1.343(4)
C69 H69 0.9500
C70 N8 1.343(4)
C70 C71 1.376(5)
C70 H70 0.9500
C71 C72 1.383(5)
C71 H71 0.9500
C72 H72 0.9500
C73 F2 1.327(5)
C73 F3 1.330(5)
C73 F1 1.335(5)
C73 C74 1.531(5)
C74 O1 1.250(4)
C74 C75 1.377(6)
C75 C76 1.408(5)
C75 H75 0.9500
C76 O2 1.237(4)
C76 C77 1.533(6)
C77 F4 1.318(5)
C77 F5 1.319(5)
C77 F6 1.320(5)
C78 F9 1.176(8)
C78 F8 1.344(12)
C78 F7 1.394(8)
C78 C79 1.529(6)
C79 O3 1.232(5)
C79 C80 1.404(5)
C80 C81 1.375(5)
C80 H80 0.9500
C81 O4 1.258(4)
C81 C82 1.537(5)
C82 F12 1.327(4)
C82 F10 1.333(4)
C82 F11 1.338(4)
C83 F13 1.310(5)
C83 F15 1.323(5)
C83 F14 1.356(6)
C83 C84 1.541(6)
C84 O5 1.235(4)
C84 C85 1.404(5)
C85 C86 1.388(5)
C85 H85 0.9500
C86 O6 1.255(4)
C86 C87 1.527(5)
C87 F16 1.328(4)
C87 F17 1.338(4)
C87 F18 1.343(4)
C88 F21 1.313(5)
C88 F20 1.315(5)
C88 F19 1.326(5)
C88 C89 1.525(6)
C89 O7 1.247(4)
C89 C90 1.399(5)
C90 C91 1.394(5)
C90 H90 0.9500
C91 O8 1.244(4)
C91 C92 1.533(5)
C92 F24 1.318(5)
C92 F23 1.329(4)
C92 F22 1.332(4)
C93 F25 1.222(7)
C93 F27 1.255(8)
C93 F26 1.320(10)
C93 C94 1.537(7)
C94 O9 1.231(6)
C94 C95 1.351(7)
C95 C96 1.376(7)
C95 H95 0.9500
C96 O10 1.267(5)
C96 C97 1.539(7)
C97 F29 1.269(7)
C97 F28 1.308(7)
C97 F30 1.369(7)
C98 F32 1.323(7)
C98 F31 1.328(7)
C98 F33 1.373(9)
C98 C99 1.512(7)
C99 O11 1.265(6)
C99 C100 1.405(7)
C100 C101 1.380(6)
C100 H100 0.9500
C101 O12 1.211(5)
C101 C102 1.551(6)
C102 F34 1.311(5)
C102 F36 1.338(5)
C102 F35 1.352(6)
C103 O13 1.395(6)
C103 C104 1.490(7)
C103 H10A 0.9900
C103 H10B 0.9900
C104 C105 1.444(7)
C104 H10C 0.9900
C104 H10D 0.9900
C105 C106 1.506(7)
C105 H10E 0.9900
C105 H10F 0.9900
C106 O13 1.419(6)
C106 H10G 0.9900
C106 H10H 0.9900
C107 O14 1.431(8)
C107 C108 1.475(13)
C107 H10I 0.9900
C107 H10J 0.9900
C108 C109 1.400(12)
C108 H10K 0.9900
C108 H10L 0.9900
C109 C110 1.539(12)
C109 H10M 0.9900
C109 H10N 0.9900
C110 O14 1.460(9)
C110 H11A 0.9900
C110 H11B 0.9900
Cu1 N2 1.996(3)
Cu1 N6 2.002(3)
Cu1 O1 2.032(3)
Cu1 O4 2.085(2)
Cu1 O2 2.193(3)
Cu1 O3 2.226(3)
Cu2 N7 1.997(3)
Cu2 N3 1.997(3)
Cu2 O6 2.080(2)
Cu2 O7 2.097(3)
Cu2 O8 2.174(3)
Cu2 O5 2.185(3)
Cu3 N8 2.001(3)
Cu3 N4 2.007(3)
Cu3 O12 2.054(3)
Cu3 O9 2.074(3)
Cu3 O11 2.181(3)
Cu3 O10 2.201(3)
